data_1558135
loop_
_publ_author_name
'Mart\'inez-Camarena, \'Alvaro'
'S\'anchez-Murcia, Pedro A'
'Blasco, Salvador'
'Gonz\'alez, Leticia'
'Garc\'ia-Espa\~na, Enrique'

_publ_section_title
;
 Unveiling the reaction mechanism of novel copper N-alkylated
 tetra-azacyclophanes with outstanding superoxide dismutase activity.
;
_journal_issue 54
_journal_name_full 'Chemical communications (Cambridge, England)'
_journal_page_first 7511
_journal_page_last 7514
_journal_paper_doi 10.1039/d0cc01926g
_journal_volume 56
_journal_year 2020
_chemical_formula_moiety 'C18 H32 Cu N7, Cl O4'
_chemical_formula_sum 'C18 H32 Cl Cu N7 O4'
_chemical_formula_weight 509.49
_space_group_crystal_system monoclinic
_space_group_IT_number 9
_space_group_name_Hall 'C -2yc'
_space_group_name_H-M_alt 'C 1 c 1'
_atom_sites_solution_hydrogens mixed
_atom_sites_solution_primary direct
_audit_creation_date 2020-01-21
_audit_creation_method
;
Olex2 1.2
(compiled May 29 2018 13:30:08 for OlexSys, GUI svn.r5506)
;
_audit_update_record
;
2020-02-10 deposited with the CCDC.	2020-05-28 downloaded from the CCDC.
;
_cell_angle_alpha 90
_cell_angle_beta 99.902(11)
_cell_angle_gamma 90
_cell_formula_units_Z 8
_cell_length_a 9.682(2)
_cell_length_b 18.886(6)
_cell_length_c 24.789(7)
_cell_measurement_reflns_used 9702
_cell_measurement_temperature 120(1)
_cell_measurement_theta_max 36.327
_cell_measurement_theta_min 2.400
_cell_volume 4465(2)
_computing_cell_refinement 'SAINT V8.38A (?, 2016)'
_computing_data_reduction 'SAINT V8.38A (?, 2016)'
_computing_molecular_graphics 'Olex2 (Dolomanov et al., 2009)'
_computing_publication_material 'Olex2 (Dolomanov et al., 2009)'
_computing_structure_refinement 'ShelXL (Sheldrick, 2015)'
_computing_structure_solution 'ShelXS (Sheldrick, 2008)'
_diffrn_ambient_temperature 120(1)
_diffrn_measured_fraction_theta_full 0.999
_diffrn_measured_fraction_theta_max 0.998
_diffrn_measurement_device_type 'Bruker APEX-II CCD'
_diffrn_measurement_method '\f and \w scans'
_diffrn_radiation_type MoK\a
_diffrn_radiation_wavelength 0.71073
_diffrn_reflns_av_R_equivalents 0.0365
_diffrn_reflns_av_unetI/netI 0.0342
_diffrn_reflns_Laue_measured_fraction_full 0.999
_diffrn_reflns_Laue_measured_fraction_max 0.998
_diffrn_reflns_limit_h_max 16
_diffrn_reflns_limit_h_min -16
_diffrn_reflns_limit_k_max 31
_diffrn_reflns_limit_k_min -31
_diffrn_reflns_limit_l_max 41
_diffrn_reflns_limit_l_min -41
_diffrn_reflns_number 118824
_diffrn_reflns_point_group_measured_fraction_full 0.998
_diffrn_reflns_point_group_measured_fraction_max 0.996
_diffrn_reflns_theta_full 25.242
_diffrn_reflns_theta_max 36.354
_diffrn_reflns_theta_min 2.392
_diffrn_standards_number 0
_exptl_absorpt_coefficient_mu 1.138
_exptl_absorpt_correction_T_max 0.7471
_exptl_absorpt_correction_T_min 0.6501
_exptl_absorpt_correction_type multi-scan
_exptl_absorpt_process_details
;
SADABS-2016/2 (Bruker,2016) was used for absorption correction.
wR2(int) was 0.1241 before and 0.0620 after correction.
The Ratio of minimum to maximum transmission is 0.8702.
The \l/2 correction factor is Not present.
;
_exptl_crystal_colour 'clear green'
_exptl_crystal_colour_lustre clear
_exptl_crystal_colour_primary green
_exptl_crystal_density_diffrn 1.516
_exptl_crystal_description plate
_exptl_crystal_F_000 2136
_exptl_crystal_recrystallization_method 'Slow solvent evaporation'
_exptl_crystal_size_max 0.456
_exptl_crystal_size_mid 0.294
_exptl_crystal_size_min 0.1
_refine_diff_density_max 0.711
_refine_diff_density_min -0.520
_refine_diff_density_rms 0.064
_refine_ls_abs_structure_details
;
 Refined as an inversion twin.
;
_refine_ls_abs_structure_Flack 0.074(5)
_refine_ls_extinction_method none
_refine_ls_goodness_of_fit_ref 1.034
_refine_ls_hydrogen_treatment mixed
_refine_ls_matrix_type full
_refine_ls_number_parameters 803
_refine_ls_number_reflns 21612
_refine_ls_number_restraints 2
_refine_ls_restrained_S_all 1.034
_refine_ls_R_factor_all 0.0349
_refine_ls_R_factor_gt 0.0275
_refine_ls_shift/su_max 0.001
_refine_ls_shift/su_mean 0.000
_refine_ls_structure_factor_coef Fsqd
_refine_ls_weighting_details 'w=1/[\s^2^(Fo^2^)+(0.0295P)^2^+1.2167P] where P=(Fo^2^+2Fc^2^)/3'
_refine_ls_weighting_scheme calc
_refine_ls_wR_factor_gt 0.0610
_refine_ls_wR_factor_ref 0.0648
_reflns_Friedel_coverage 0.994
_reflns_Friedel_fraction_full 0.997
_reflns_Friedel_fraction_max 0.993
_reflns_number_gt 19659
_reflns_number_total 21612
_reflns_threshold_expression 'I > 2\s(I)'
_cod_data_source_file d0cc01926g2.cif
_cod_data_source_block am6_0ma
_cod_depositor_comments 'Adding full bibliography for 1558135.cif.'
_cod_database_code 1558135
_shelx_shelxl_version_number 2018/3
_shelx_space_group_comment
;
The symmetry employed for this shelxl refinement is uniquely defined
by the following loop, which should always be used as a source of
symmetry information in preference to the above space-group names.
They are only intended as comments.
;
_shelx_estimated_absorpt_t_max 0.895
_shelx_estimated_absorpt_t_min 0.625
_olex2_refinement_description
;
1. Twinned data refinement
 Scales: 0.926(5)
 0.074(5)
2. Fixed Uiso
 At 1.2 times of:
  All C(H) groups
 At 1.5 times of:
  All C(H,H,H) groups
3. Rigid bond restraints
 Cl2
 with sigma for 1-2 distances of 0.01 and sigma for 1-3 distances of 0.01
4.a Idealised Me refined with riding coordinates:
 C30(H30A,H30B,H30C)
;
_olex2_date_sample_completion 2020-01-19
_olex2_date_sample_data_collection 2020-01-19
_olex2_date_sample_submission 2020-01-17
_olex2_submission_original_sample_id am5
_olex2_submission_special_instructions 'No special instructions were received'

loop_
_space_group_symop_operation_xyz
'x, y, z'
'x, -y, z+1/2'
'x+1/2, y+1/2, z'
'x+1/2, -y+1/2, z+1/2'

loop_
_atom_site_label
_atom_site_type_symbol
_atom_site_fract_x
_atom_site_fract_y
_atom_site_fract_z
_atom_site_U_iso_or_equiv
_atom_site_adp_type
_atom_site_occupancy
_atom_site_site_symmetry_order
_atom_site_calc_flag
_atom_site_refinement_flags_posn
_atom_site_refinement_flags_adp
_atom_site_refinement_flags_occupancy
_atom_site_disorder_assembly
_atom_site_disorder_group
Cu1 Cu 0.38233(2) 0.57678(2) 0.59769(2) 0.01121(4) Uani 1 1 d . . . . .
Cu2 Cu 0.91258(2) 0.35572(2) 0.28510(2) 0.01112(4) Uani 1 1 d . . . . .
N3 N 1.08762(16) 0.38409(9) 0.35086(6) 0.0144(3) Uani 1 1 d . . . . .
N4 N 0.87893(16) 0.26787(8) 0.33670(6) 0.0129(2) Uani 1 1 d . . . . .
N1 N 0.76150(16) 0.39629(8) 0.31772(6) 0.0125(2) Uani 1 1 d . . . . .
C14 C 0.70155(19) 0.35728(9) 0.35283(8) 0.0129(3) Uani 1 1 d . . . . .
N2 N 0.92694(16) 0.46286(8) 0.25758(6) 0.0133(2) Uani 1 1 d . . . . .
N6 N 0.41406(16) 0.48708(8) 0.54728(6) 0.0135(2) Uani 1 1 d . . . . .
C6 C 1.0755(2) 0.46182(10) 0.35174(8) 0.0170(3) Uani 1 1 d . . . . .
N5 N 0.53263(16) 0.61573(8) 0.56325(6) 0.0130(2) Uani 1 1 d . . . . .
N7 N 0.20792(16) 0.60370(8) 0.53211(6) 0.0141(3) Uani 1 1 d . . . . .
C26 C 0.2194(2) 0.68145(10) 0.52958(8) 0.0167(3) Uani 1 1 d . . . . .
N13 N 0.31586(18) 0.51009(9) 0.69174(7) 0.0187(3) Uani 1 1 d . . . . .
N8 N 0.36988(16) 0.68420(8) 0.62362(6) 0.0135(2) Uani 1 1 d . . . . .
C36 C 0.5880(2) 0.57584(9) 0.52730(8) 0.0139(3) Uani 1 1 d . . . . .
C32 C 0.56236(19) 0.68527(10) 0.56895(8) 0.0146(3) Uani 1 1 d . . . . .
C27 C 0.2401(2) 0.71191(10) 0.58749(8) 0.0172(3) Uani 1 1 d . . . . .
C10 C 0.87906(19) 0.19658(9) 0.30906(7) 0.0152(3) Uani 1 1 d . . . . .
C1 C 0.8014(2) 0.50250(10) 0.26840(8) 0.0170(3) Uani 1 1 d . . . . .
C18 C 0.72959(18) 0.46536(9) 0.30962(7) 0.0137(3) Uani 1 1 d . . . . .
C20 C 0.4137(2) 0.41586(10) 0.57552(8) 0.0154(3) Uani 1 1 d . . . . .
N10 N 0.9792(2) 0.28827(9) 0.19240(8) 0.0217(3) Uani 1 1 d . . . . .
C13 C 0.7449(2) 0.28066(10) 0.35745(8) 0.0152(3) Uani 1 1 d . . . . .
N12 N 0.27265(18) 0.53094(9) 0.64668(7) 0.0187(3) Uani 1 1 d . . . . .
N9 N 1.02364(18) 0.30817(10) 0.23705(8) 0.0195(3) Uani 1 1 d . . . . .
C2 C 0.9439(2) 0.46807(10) 0.19806(7) 0.0156(3) Uani 1 1 d . . . . .
C31 C 0.4972(2) 0.72252(10) 0.61203(8) 0.0153(3) Uani 1 1 d . . . . .
C25 C 0.0667(2) 0.58212(12) 0.54081(10) 0.0205(4) Uani 1 1 d . . . . .
C8 C 1.0446(2) 0.34832(10) 0.39813(8) 0.0158(3) Uani 1 1 d . . . . .
C19 C 0.5491(2) 0.49869(10) 0.52700(8) 0.0159(3) Uani 1 1 d . . . . .
C9 C 1.0016(2) 0.27218(10) 0.38304(8) 0.0166(3) Uani 1 1 d . . . . .
C7 C 1.2287(2) 0.36175(12) 0.34324(10) 0.0204(4) Uani 1 1 d . . . . .
C24 C 0.2472(2) 0.56654(11) 0.48464(8) 0.0170(3) Uani 1 1 d . . . . .
C23 C 0.2920(2) 0.49092(10) 0.50077(8) 0.0171(3) Uani 1 1 d . . . . .
C28 C 0.3543(2) 0.69086(10) 0.68319(8) 0.0166(3) Uani 1 1 d . . . . .
C22 C 0.4337(2) 0.35339(10) 0.53789(9) 0.0209(4) Uani 1 1 d . . . . .
C15 C 0.6028(2) 0.38637(11) 0.38078(8) 0.0177(3) Uani 1 1 d . . . . .
H15 H 0.563(3) 0.3617(15) 0.4074(13) 0.021 Uiso 1 1 d R . . . .
C35 C 0.6786(2) 0.60469(11) 0.49533(8) 0.0175(3) Uani 1 1 d . . . . .
C4 C 0.9701(2) 0.54350(12) 0.18019(9) 0.0224(4) Uani 1 1 d . . . . .
C21 C 0.5233(2) 0.41306(11) 0.62781(8) 0.0192(3) Uani 1 1 d . . . . .
C5 C 1.0562(2) 0.49064(10) 0.29336(8) 0.0171(3) Uani 1 1 d . . . . .
C12 C 0.8624(2) 0.13451(11) 0.34769(9) 0.0204(3) Uani 1 1 d . . . . .
C16 C 0.5675(2) 0.45739(11) 0.37193(9) 0.0195(3) Uani 1 1 d . . . . .
C30 C 0.3333(3) 0.76743(12) 0.70070(9) 0.0246(4) Uani 1 1 d . . . . .
H30A H 0.324765 0.768411 0.739510 0.052(11) Uiso 1 1 calc R . . . .
H30B H 0.247804 0.786717 0.678695 0.041(9) Uiso 1 1 calc R . . . .
H30C H 0.414017 0.796100 0.695069 0.037(9) Uiso 1 1 calc R . . . .
C11 C 0.7669(2) 0.19252(11) 0.25754(8) 0.0190(3) Uani 1 1 d . . . . .
C34 C 0.7104(2) 0.67668(11) 0.50123(9) 0.0203(4) Uani 1 1 d . . . . .
C17 C 0.6326(2) 0.49799(10) 0.33657(8) 0.0177(3) Uani 1 1 d . . . . .
C3 C 0.8186(2) 0.43479(12) 0.16035(9) 0.0209(4) Uani 1 1 d . . . . .
H3A H 0.733(3) 0.4630(17) 0.1516(13) 0.031 Uiso 1 1 d R . . . .
H3B H 0.838(4) 0.4246(16) 0.1263(15) 0.031 Uiso 1 1 d R . . . .
H3C H 0.792(4) 0.394(2) 0.1744(14) 0.031 Uiso 1 1 d R . . . .
C33 C 0.6513(2) 0.71755(10) 0.53808(9) 0.0183(3) Uani 1 1 d . . . . .
C29 C 0.4781(2) 0.65684(12) 0.72073(9) 0.0209(4) Uani 1 1 d . . . . .
N11 N 0.9418(3) 0.26758(13) 0.14769(9) 0.0347(5) Uani 1 1 d . . . . .
N14 N 0.3521(3) 0.48903(12) 0.73601(9) 0.0315(4) Uani 1 1 d . . . . .
Cl1 Cl 0.88645(4) 0.38679(2) 0.51856(2) 0.01559(7) Uani 1 1 d . . . . .
O12 O 1.03557(17) 0.38716(9) 0.53906(8) 0.0286(3) Uani 1 1 d . . . . .
O14 O 0.8491(2) 0.32163(8) 0.48915(7) 0.0274(3) Uani 1 1 d . . . . .
O13 O 0.8495(2) 0.44661(9) 0.48278(7) 0.0291(3) Uani 1 1 d . . . . .
O11 O 0.81158(18) 0.39049(10) 0.56425(7) 0.0259(3) Uani 1 1 d . . . . .
Cl2 Cl 0.89732(4) 0.66426(2) 0.37150(2) 0.01682(7) Uani 1 1 d . U . . .
O21 O 0.9316(2) 0.72318(10) 0.40813(8) 0.0340(4) Uani 1 1 d . . . . .
O22 O 0.7555(2) 0.67023(11) 0.34286(10) 0.0410(5) Uani 1 1 d . . . . .
O24 O 0.9898(2) 0.66236(12) 0.33186(9) 0.0436(5) Uani 1 1 d . . . . .
O23 O 0.9100(3) 0.59922(11) 0.40221(9) 0.0422(5) Uani 1 1 d . . . . .
H20 H 0.328(3) 0.4163(16) 0.5838(12) 0.023(7) Uiso 1 1 d . . . . .
H12A H 0.776(3) 0.1378(14) 0.3595(11) 0.014(6) Uiso 1 1 d . . . . .
H10 H 0.979(3) 0.1932(14) 0.3000(10) 0.011(6) Uiso 1 1 d . . . . .
H11A H 0.779(4) 0.1478(17) 0.2370(15) 0.033(9) Uiso 1 1 d . . . . .
H35 H 0.725(4) 0.5724(17) 0.4726(15) 0.033(8) Uiso 1 1 d . . . . .
H9A H 0.977(3) 0.2468(14) 0.4163(11) 0.015(6) Uiso 1 1 d . . . . .
H11B H 0.678(3) 0.1900(17) 0.2673(13) 0.028(8) Uiso 1 1 d . . . . .
H21A H 0.502(4) 0.3727(19) 0.6449(15) 0.036(9) Uiso 1 1 d . . . . .
H23A H 0.215(3) 0.4710(15) 0.5138(11) 0.015(6) Uiso 1 1 d . . . . .
H5A H 1.055(3) 0.5382(15) 0.2944(11) 0.015(6) Uiso 1 1 d . . . . .
H22A H 0.363(3) 0.3523(16) 0.5029(13) 0.027(8) Uiso 1 1 d . . . . .
H24A H 0.321(3) 0.5903(15) 0.4733(12) 0.020(7) Uiso 1 1 d . . . . .
H1A H 0.824(3) 0.5492(16) 0.2785(12) 0.021(7) Uiso 1 1 d . . . . .
H4A H 0.985(3) 0.5424(16) 0.1438(12) 0.021(7) Uiso 1 1 d . . . . .
H12B H 0.871(4) 0.0897(19) 0.3283(15) 0.039(9) Uiso 1 1 d . . . . .
H8A H 1.120(3) 0.3482(14) 0.4297(12) 0.018(7) Uiso 1 1 d . . . . .
H19A H 0.544(3) 0.4823(14) 0.4924(11) 0.015(6) Uiso 1 1 d . . . . .
H13A H 0.678(3) 0.2517(16) 0.3396(13) 0.024(7) Uiso 1 1 d . . . . .
H12C H 0.943(3) 0.1354(14) 0.3799(11) 0.012(6) Uiso 1 1 d . . . . .
H4B H 1.045(3) 0.5649(15) 0.2011(12) 0.020(7) Uiso 1 1 d . . . . .
H26A H 0.302(3) 0.6939(15) 0.5103(12) 0.018(7) Uiso 1 1 d . . . . .
H33 H 0.670(4) 0.7650(17) 0.5390(14) 0.031(8) Uiso 1 1 d . . . . .
H22B H 0.523(3) 0.3557(16) 0.5285(13) 0.024(7) Uiso 1 1 d . . . . .
H6A H 0.997(3) 0.4731(14) 0.3713(11) 0.015(6) Uiso 1 1 d . . . . .
H22C H 0.437(3) 0.3124(15) 0.5568(12) 0.018(6) Uiso 1 1 d . . . . .
H26B H 0.139(3) 0.7006(16) 0.5080(12) 0.024(7) Uiso 1 1 d . . . . .
H31A H 0.474(3) 0.7656(18) 0.6023(13) 0.026(8) Uiso 1 1 d . . . . .
H25A H 0.063(3) 0.5360(17) 0.5471(13) 0.026(8) Uiso 1 1 d . . . . .
H24B H 0.168(3) 0.5632(16) 0.4554(13) 0.025(7) Uiso 1 1 d . . . . .
H27A H 0.246(3) 0.7697(16) 0.5853(12) 0.027(8) Uiso 1 1 d . . . . .
H8B H 0.968(3) 0.3740(16) 0.4091(12) 0.019(7) Uiso 1 1 d . . . . .
H7A H 1.225(3) 0.3127(17) 0.3349(13) 0.024(7) Uiso 1 1 d . . . . .
H31B H 0.561(3) 0.7234(14) 0.6423(11) 0.015(6) Uiso 1 1 d . . . . .
H21B H 0.617(4) 0.4071(19) 0.6201(15) 0.041(10) Uiso 1 1 d . . . . .
H17 H 0.608(3) 0.5448(15) 0.3299(11) 0.020(7) Uiso 1 1 d . . . . .
H4C H 0.890(3) 0.5758(16) 0.1831(13) 0.027(8) Uiso 1 1 d . . . . .
H1B H 0.730(3) 0.5036(15) 0.2326(12) 0.019(7) Uiso 1 1 d . . . . .
H9B H 1.079(3) 0.2433(15) 0.3689(11) 0.017(6) Uiso 1 1 d . . . . .
H21C H 0.519(3) 0.4573(17) 0.6520(13) 0.029(8) Uiso 1 1 d . . . . .
H25B H 0.041(3) 0.6054(17) 0.5740(13) 0.026(8) Uiso 1 1 d . . . . .
H25C H -0.007(4) 0.598(2) 0.5088(15) 0.038(9) Uiso 1 1 d . . . . .
H11C H 0.772(3) 0.2324(16) 0.2359(13) 0.024(7) Uiso 1 1 d . . . . .
H29A H 0.503(3) 0.6076(17) 0.7064(13) 0.022(7) Uiso 1 1 d . . . . .
H34 H 0.774(3) 0.6981(14) 0.4777(11) 0.017(6) Uiso 1 1 d . . . . .
H29B H 0.554(4) 0.6887(18) 0.7253(13) 0.031(8) Uiso 1 1 d . . . . .
H2 H 1.027(3) 0.4373(15) 0.1962(11) 0.014(6) Uiso 1 1 d . . . . .
H27B H 0.167(3) 0.6981(14) 0.6052(11) 0.014(6) Uiso 1 1 d . . . . .
H19B H 0.625(3) 0.4730(17) 0.5549(13) 0.030(8) Uiso 1 1 d . . . . .
H16 H 0.498(3) 0.4777(16) 0.3939(12) 0.022(7) Uiso 1 1 d . . . . .
H5B H 1.137(3) 0.4741(17) 0.2767(13) 0.030(8) Uiso 1 1 d . . . . .
H29C H 0.447(4) 0.6484(17) 0.7551(15) 0.033(8) Uiso 1 1 d . . . . .
H13B H 0.753(3) 0.2616(16) 0.3978(13) 0.024(7) Uiso 1 1 d . . . . .
H28 H 0.272(3) 0.6623(14) 0.6877(11) 0.011(6) Uiso 1 1 d . . . . .
H7B H 1.252(3) 0.3869(16) 0.3127(13) 0.021(7) Uiso 1 1 d . . . . .
H23B H 0.322(3) 0.4719(14) 0.4694(11) 0.013(6) Uiso 1 1 d . . . . .
H6B H 1.159(3) 0.4826(16) 0.3722(13) 0.025(7) Uiso 1 1 d . . . . .
H7C H 1.291(3) 0.3703(17) 0.3750(13) 0.026(8) Uiso 1 1 d . . . . .

loop_
_atom_site_aniso_label
_atom_site_aniso_U_11
_atom_site_aniso_U_22
_atom_site_aniso_U_33
_atom_site_aniso_U_23
_atom_site_aniso_U_13
_atom_site_aniso_U_12
Cu1 0.01064(8) 0.01122(8) 0.01205(8) 0.00065(7) 0.00268(6) -0.00168(7)
Cu2 0.01057(8) 0.01098(8) 0.01219(8) -0.00062(7) 0.00296(6) 0.00146(7)
N3 0.0125(6) 0.0159(6) 0.0146(6) 0.0002(5) 0.0022(5) 0.0004(5)
N4 0.0118(6) 0.0134(6) 0.0138(6) -0.0008(5) 0.0027(5) 0.0012(5)
N1 0.0111(6) 0.0125(6) 0.0142(6) -0.0014(5) 0.0026(5) 0.0007(5)
C14 0.0098(7) 0.0147(7) 0.0139(7) -0.0030(5) 0.0018(5) -0.0001(5)
N2 0.0121(6) 0.0135(6) 0.0145(6) -0.0001(5) 0.0027(5) 0.0016(5)
N6 0.0129(6) 0.0131(6) 0.0145(6) 0.0010(5) 0.0023(5) -0.0019(5)
C6 0.0181(8) 0.0148(7) 0.0168(7) -0.0023(6) -0.0004(6) -0.0022(6)
N5 0.0119(6) 0.0127(6) 0.0146(6) 0.0021(5) 0.0026(5) -0.0008(5)
N7 0.0123(6) 0.0139(6) 0.0159(6) -0.0008(5) 0.0015(5) -0.0023(5)
C26 0.0163(8) 0.0151(7) 0.0177(8) 0.0022(6) -0.0001(6) 0.0012(6)
N13 0.0189(7) 0.0168(7) 0.0219(8) 0.0010(6) 0.0083(6) -0.0032(6)
N8 0.0132(6) 0.0129(6) 0.0146(6) 0.0002(5) 0.0029(5) -0.0016(5)
C36 0.0113(7) 0.0154(7) 0.0153(7) 0.0011(5) 0.0032(6) -0.0002(5)
C32 0.0123(7) 0.0143(7) 0.0170(7) 0.0023(6) 0.0020(6) -0.0016(6)
C27 0.0157(8) 0.0153(7) 0.0193(8) -0.0008(6) -0.0003(6) 0.0019(6)
C10 0.0166(8) 0.0123(6) 0.0172(7) -0.0002(6) 0.0043(6) 0.0023(6)
C1 0.0186(8) 0.0143(7) 0.0196(8) 0.0011(6) 0.0068(6) 0.0041(6)
C18 0.0116(7) 0.0135(7) 0.0159(7) -0.0020(6) 0.0019(5) 0.0020(5)
C20 0.0161(7) 0.0126(7) 0.0177(7) 0.0014(6) 0.0036(6) -0.0023(6)
N10 0.0252(8) 0.0157(7) 0.0275(8) -0.0013(6) 0.0140(7) 0.0026(6)
C13 0.0136(7) 0.0149(7) 0.0185(7) -0.0003(6) 0.0063(6) -0.0003(6)
N12 0.0161(7) 0.0203(7) 0.0209(7) 0.0000(6) 0.0064(6) -0.0042(6)
N9 0.0172(7) 0.0197(7) 0.0231(8) 0.0023(6) 0.0078(6) 0.0040(6)
C2 0.0170(8) 0.0161(7) 0.0143(7) 0.0018(6) 0.0039(6) 0.0020(6)
C31 0.0158(8) 0.0130(7) 0.0174(7) -0.0003(6) 0.0034(6) -0.0035(6)
C25 0.0125(8) 0.0246(9) 0.0240(9) -0.0013(7) 0.0025(7) -0.0030(7)
C8 0.0151(8) 0.0191(8) 0.0123(7) 0.0003(6) 0.0002(6) -0.0008(6)
C19 0.0160(7) 0.0140(7) 0.0193(8) -0.0001(6) 0.0073(6) -0.0002(6)
C9 0.0153(7) 0.0172(7) 0.0164(7) 0.0026(6) 0.0000(6) 0.0011(6)
C7 0.0128(8) 0.0225(9) 0.0258(10) 0.0014(7) 0.0034(7) 0.0021(7)
C24 0.0181(8) 0.0190(8) 0.0133(7) -0.0002(6) 0.0007(6) 0.0001(6)
C23 0.0173(8) 0.0163(7) 0.0165(7) -0.0026(6) -0.0008(6) -0.0002(6)
C28 0.0186(8) 0.0164(7) 0.0155(7) -0.0023(6) 0.0051(6) -0.0028(6)
C22 0.0241(9) 0.0146(8) 0.0238(9) -0.0012(7) 0.0038(7) -0.0028(7)
C15 0.0143(7) 0.0204(8) 0.0197(8) -0.0010(7) 0.0069(6) 0.0015(6)
C35 0.0150(7) 0.0192(8) 0.0199(8) 0.0029(6) 0.0073(6) -0.0001(6)
C4 0.0259(10) 0.0190(8) 0.0230(9) 0.0069(7) 0.0061(7) 0.0013(7)
C21 0.0194(8) 0.0184(8) 0.0194(8) 0.0034(7) 0.0025(7) 0.0000(7)
C5 0.0168(8) 0.0148(7) 0.0189(8) 0.0002(6) 0.0005(6) -0.0030(6)
C12 0.0246(9) 0.0137(7) 0.0235(9) 0.0026(7) 0.0061(7) 0.0031(7)
C16 0.0147(7) 0.0215(8) 0.0235(8) -0.0036(7) 0.0070(6) 0.0043(6)
C30 0.0303(11) 0.0200(9) 0.0242(9) -0.0072(7) 0.0068(8) -0.0009(8)
C11 0.0218(9) 0.0163(8) 0.0186(8) -0.0019(7) 0.0022(7) -0.0012(7)
C34 0.0158(8) 0.0214(8) 0.0257(9) 0.0053(7) 0.0094(7) -0.0019(6)
C17 0.0161(7) 0.0163(7) 0.0215(8) -0.0022(6) 0.0054(6) 0.0042(6)
C3 0.0224(9) 0.0221(9) 0.0170(8) -0.0019(7) -0.0002(7) 0.0037(7)
C33 0.0161(7) 0.0147(7) 0.0252(9) 0.0046(6) 0.0062(6) -0.0032(6)
C29 0.0242(9) 0.0219(8) 0.0156(8) 0.0016(7) 0.0009(7) -0.0037(7)
N11 0.0433(13) 0.0362(11) 0.0256(9) -0.0116(8) 0.0087(9) 0.0053(10)
N14 0.0355(11) 0.0357(11) 0.0239(9) 0.0109(8) 0.0071(8) -0.0037(9)
Cl1 0.01768(18) 0.01259(15) 0.01690(17) -0.00105(13) 0.00410(14) -0.00089(13)
O12 0.0153(6) 0.0254(8) 0.0449(10) 0.0046(7) 0.0044(6) -0.0006(6)
O14 0.0456(10) 0.0164(6) 0.0218(7) -0.0054(5) 0.0104(7) -0.0102(6)
O13 0.0387(9) 0.0182(7) 0.0283(8) 0.0069(6) 0.0002(7) 0.0024(6)
O11 0.0267(7) 0.0313(8) 0.0218(7) -0.0028(6) 0.0104(6) 0.0043(6)
Cl2 0.01574(17) 0.01608(17) 0.01940(18) 0.00093(14) 0.00516(14) 0.00166(14)
O21 0.0469(11) 0.0236(8) 0.0320(9) -0.0103(7) 0.0080(8) -0.0051(7)
O22 0.0208(8) 0.0299(9) 0.0670(14) -0.0060(9) -0.0076(8) 0.0057(7)
O24 0.0454(11) 0.0438(11) 0.0506(12) -0.0165(9) 0.0339(10) -0.0179(9)
O23 0.0626(14) 0.0250(8) 0.0349(10) 0.0117(7) -0.0030(9) 0.0021(9)

loop_
_atom_type_symbol
_atom_type_description
_atom_type_scat_dispersion_real
_atom_type_scat_dispersion_imag
_atom_type_scat_source
C C 0.0033 0.0016 'International Tables Vol C Tables 4.2.6.8 and 6.1.1.4'
H H 0.0000 0.0000 'International Tables Vol C Tables 4.2.6.8 and 6.1.1.4'
Cl Cl 0.1484 0.1585 'International Tables Vol C Tables 4.2.6.8 and 6.1.1.4'
Cu Cu 0.3201 1.2651 'International Tables Vol C Tables 4.2.6.8 and 6.1.1.4'
N N 0.0061 0.0033 'International Tables Vol C Tables 4.2.6.8 and 6.1.1.4'
O O 0.0106 0.0060 'International Tables Vol C Tables 4.2.6.8 and 6.1.1.4'

loop_
_geom_angle_atom_site_label_1
_geom_angle_atom_site_label_2
_geom_angle_atom_site_label_3
_geom_angle
_geom_angle_site_symmetry_1
_geom_angle_site_symmetry_3
_geom_angle_publ_flag
N6 Cu1 N7 85.46(6) . . ?
N5 Cu1 N6 81.47(6) . . ?
N5 Cu1 N7 97.19(6) . . ?
N5 Cu1 N8 81.88(6) . . ?
N8 Cu1 N6 160.05(6) . . ?
N8 Cu1 N7 85.80(6) . . ?
N12 Cu1 N6 99.17(7) . . ?
N12 Cu1 N5 165.19(7) . . ?
N12 Cu1 N7 97.61(7) . . ?
N12 Cu1 N8 99.75(7) . . ?
N4 Cu2 N3 85.62(6) . . ?
N1 Cu2 N3 97.71(6) . . ?
N1 Cu2 N4 81.68(6) . . ?
N1 Cu2 N2 81.68(6) . . ?
N1 Cu2 N9 164.90(7) . . ?
N2 Cu2 N3 85.55(6) . . ?
N2 Cu2 N4 159.92(6) . . ?
N9 Cu2 N3 97.39(7) . . ?
N9 Cu2 N4 99.40(7) . . ?
N9 Cu2 N2 99.60(7) . . ?
C6 N3 Cu2 101.54(11) . . ?
C8 N3 Cu2 100.97(11) . . ?
C8 N3 C6 114.27(15) . . ?
C7 N3 Cu2 116.57(13) . . ?
C7 N3 C6 111.43(15) . . ?
C7 N3 C8 111.46(16) . . ?
C10 N4 Cu2 113.91(11) . . ?
C13 N4 Cu2 107.98(11) . . ?
C13 N4 C10 111.61(14) . . ?
C13 N4 C9 110.26(14) . . ?
C9 N4 Cu2 103.38(11) . . ?
C9 N4 C10 109.38(14) . . ?
C14 N1 Cu2 119.46(12) . . ?
C14 N1 C18 120.86(15) . . ?
C18 N1 Cu2 119.25(12) . . ?
N1 C14 C13 115.45(15) . . ?
N1 C14 C15 121.16(17) . . ?
C15 C14 C13 123.35(17) . . ?
C1 N2 Cu2 108.46(11) . . ?
C1 N2 C2 111.75(14) . . ?
C1 N2 C5 109.98(15) . . ?
C2 N2 Cu2 113.21(11) . . ?
C5 N2 Cu2 103.59(11) . . ?
C5 N2 C2 109.53(14) . . ?
C20 N6 Cu1 114.64(11) . . ?
C19 N6 Cu1 107.41(11) . . ?
C19 N6 C20 110.91(14) . . ?
C19 N6 C23 110.62(15) . . ?
C23 N6 Cu1 103.58(11) . . ?
C23 N6 C20 109.44(14) . . ?
N3 C6 C5 109.76(15) . . ?
C36 N5 Cu1 119.34(12) . . ?
C32 N5 Cu1 118.90(12) . . ?
C32 N5 C36 120.84(15) . . ?
C26 N7 Cu1 102.03(11) . . ?
C26 N7 C25 111.04(15) . . ?
C26 N7 C24 114.09(15) . . ?
C25 N7 Cu1 116.21(13) . . ?
C24 N7 Cu1 102.12(12) . . ?
C24 N7 C25 110.92(16) . . ?
N7 C26 C27 109.50(15) . . ?
N14 N13 N12 177.0(2) . . ?
C27 N8 Cu1 103.61(11) . . ?
C27 N8 C28 109.75(15) . . ?
C31 N8 Cu1 108.05(11) . . ?
C31 N8 C27 110.34(15) . . ?
C31 N8 C28 111.70(14) . . ?
C28 N8 Cu1 113.08(11) . . ?
N5 C36 C19 114.63(16) . . ?
N5 C36 C35 121.33(17) . . ?
C35 C36 C19 123.99(17) . . ?
N5 C32 C31 114.96(15) . . ?
N5 C32 C33 120.82(17) . . ?
C33 C32 C31 124.17(17) . . ?
N8 C27 C26 112.91(15) . . ?
N4 C10 C12 112.84(15) . . ?
N4 C10 C11 111.56(14) . . ?
C11 C10 C12 110.24(16) . . ?
N2 C1 C18 111.98(15) . . ?
N1 C18 C1 115.57(15) . . ?
N1 C18 C17 121.01(17) . . ?
C17 C18 C1 123.38(17) . . ?
N6 C20 C22 112.96(15) . . ?
N6 C20 C21 111.46(15) . . ?
C21 C20 C22 110.27(16) . . ?
N11 N10 N9 176.7(2) . . ?
N4 C13 C14 112.10(15) . . ?
N13 N12 Cu1 126.20(14) . . ?
N10 N9 Cu2 124.68(15) . . ?
N2 C2 C4 113.23(16) . . ?
N2 C2 C3 111.13(16) . . ?
C4 C2 C3 111.07(17) . . ?
N8 C31 C32 111.67(15) . . ?
N3 C8 C9 109.86(16) . . ?
N6 C19 C36 111.92(15) . . ?
N4 C9 C8 112.59(15) . . ?
N7 C24 C23 109.69(16) . . ?
N6 C23 C24 113.38(15) . . ?
N8 C28 C30 113.22(16) . . ?
N8 C28 C29 111.07(16) . . ?
C29 C28 C30 110.64(17) . . ?
C14 C15 C16 118.29(18) . . ?
C36 C35 C34 118.13(17) . . ?
N2 C5 C6 112.93(15) . . ?
C15 C16 C17 120.29(17) . . ?
C33 C34 C35 120.02(17) . . ?
C18 C17 C16 118.36(18) . . ?
C32 C33 C34 118.85(18) . . ?
O12 Cl1 O11 109.20(11) . . ?
O14 Cl1 O12 109.25(11) . . ?
O14 Cl1 O11 108.70(11) . . ?
O13 Cl1 O12 109.83(11) . . ?
O13 Cl1 O14 110.05(11) . . ?
O13 Cl1 O11 109.80(11) . . ?
O21 Cl2 O24 110.32(12) . . ?
O21 Cl2 O23 109.68(13) . . ?
O22 Cl2 O21 110.39(12) . . ?
O22 Cl2 O24 108.55(15) . . ?
O22 Cl2 O23 108.39(14) . . ?
O23 Cl2 O24 109.48(15) . . ?

loop_
_geom_bond_atom_site_label_1
_geom_bond_atom_site_label_2
_geom_bond_distance
_geom_bond_site_symmetry_2
_geom_bond_publ_flag
Cu1 N6 2.1582(16) . ?
Cu1 N5 1.9531(16) . ?
Cu1 N7 2.1928(17) . ?
Cu1 N8 2.1378(17) . ?
Cu1 N12 1.9481(17) . ?
Cu2 N3 2.2059(17) . ?
Cu2 N4 2.1535(16) . ?
Cu2 N1 1.9460(15) . ?
Cu2 N2 2.1475(17) . ?
Cu2 N9 1.9549(18) . ?
N3 C6 1.473(3) . ?
N3 C8 1.473(3) . ?
N3 C7 1.473(3) . ?
N4 C10 1.511(2) . ?
N4 C13 1.495(2) . ?
N4 C9 1.506(2) . ?
N1 C14 1.346(2) . ?
N1 C18 1.348(2) . ?
C14 C13 1.506(3) . ?
C14 C15 1.387(3) . ?
N2 C1 1.491(2) . ?
N2 C2 1.516(2) . ?
N2 C5 1.499(2) . ?
N6 C20 1.517(2) . ?
N6 C19 1.495(2) . ?
N6 C23 1.504(2) . ?
C6 C5 1.527(3) . ?
N5 C36 1.347(2) . ?
N5 C32 1.347(2) . ?
N7 C26 1.475(3) . ?
N7 C25 1.478(3) . ?
N7 C24 1.475(3) . ?
C26 C27 1.527(3) . ?
N13 N12 1.191(3) . ?
N13 N14 1.163(3) . ?
N8 C27 1.506(2) . ?
N8 C31 1.499(2) . ?
N8 C28 1.515(2) . ?
C36 C19 1.505(3) . ?
C36 C35 1.390(3) . ?
C32 C31 1.505(3) . ?
C32 C33 1.387(3) . ?
C10 C12 1.539(3) . ?
C10 C11 1.529(3) . ?
C1 C18 1.504(3) . ?
C18 C17 1.387(3) . ?
C20 C22 1.537(3) . ?
C20 C21 1.528(3) . ?
N10 N9 1.178(3) . ?
N10 N11 1.172(3) . ?
C2 C4 1.526(3) . ?
C2 C3 1.533(3) . ?
C8 C9 1.526(3) . ?
C24 C23 1.526(3) . ?
C28 C30 1.533(3) . ?
C28 C29 1.527(3) . ?
C15 C16 1.392(3) . ?
C35 C34 1.396(3) . ?
C16 C17 1.394(3) . ?
C34 C33 1.392(3) . ?
Cl1 O12 1.4458(17) . ?
Cl1 O14 1.4442(16) . ?
Cl1 O13 1.4429(17) . ?
Cl1 O11 1.4475(16) . ?
Cl2 O21 1.4384(18) . ?
Cl2 O22 1.4374(19) . ?
Cl2 O24 1.4392(19) . ?
Cl2 O23 1.4393(19) . ?

loop_
_twin_individual_id
_twin_individual_mass_fraction_refined
1 0.926(5)
2 0.074(5)
